data_4507311
loop_
_publ_author_name
'Braun, Doris E.'
'Bhardwaj, Rajni M.'
'Florence, Alastair J.'
'Tocher, Derek A.'
'Price, Sarah L.'

_publ_section_title
;
 Complex Polymorphic System of Gallic Acid-Five Monohydrates, Three
 Anhydrates, and over 20 Solvates.
;
_journal_issue 1
_journal_name_full 'Crystal growth &amp; design'
_journal_page_first 19
_journal_page_last 23
_journal_paper_doi 10.1021/cg301506x
_journal_volume 13
_journal_year 2013
_chemical_formula_moiety 'C7 H6 O5'
_chemical_formula_sum 'C7 H6 O5'
_chemical_formula_weight 170.12
_chemical_name_common 'gallic acid'
_chemical_name_systematic
; 
 3,4,5-trihydroxybenzoic acid
;
_space_group_IT_number 2
_symmetry_cell_setting triclinic
_symmetry_Int_Tables_number 2
_symmetry_space_group_name_Hall '-P 1'
_symmetry_space_group_name_H-M 'P -1'
_cell_angle_alpha 100.4719(12)
_cell_angle_beta 90.2335(17)
_cell_angle_gamma 90.9844(17)
_cell_formula_units_Z 4
_cell_length_a 7.31853(19)
_cell_length_b 8.2536(2)
_cell_length_c 11.7148(3)
_cell_measurement_temperature 298
_cell_volume 695.72(3)
_diffrn_ambient_temperature 298
_diffrn_radiation_type CuK\a
_diffrn_radiation_wavelength 1.54056
_exptl_crystal_colour colourless
_exptl_crystal_density_diffrn 1.624
_pd_proc_ls_prof_R_factor 0.048
_pd_proc_ls_prof_wR_expected 0.011
_pd_proc_ls_prof_wR_factor 0.059
_refine_ls_goodness_of_fit_all 5.227
_cod_data_source_file cg301506x_si_002.cif
_cod_data_source_block gallic_acid_anhdyrate_I
_cod_depositor_comments
;
The following automatic conversions were performed:

'_symmetry_cell_setting' value 'Triclinic' changed to 'triclinic'
according to /home/saulius/struct/CIF-dictionaries/cif_core.dic
dictionary named 'cif_core.dic' version 2.4.2 from 2011-04-26.

Automatic conversion script
Id: cif_fix_values 1891 2012-01-12 08:04:46Z andrius 
;
_cod_database_code 4507311

loop_
_symmetry_equiv_pos_site_id
_symmetry_equiv_pos_as_xyz
1 x,y,z
2 -x,-y,-z

loop_
_atom_site_label
_atom_site_type_symbol
_atom_site_thermal_displace_type
_atom_site_fract_x
_atom_site_fract_y
_atom_site_fract_z
_atom_site_occupancy
_atom_site_U_iso_or_equiv
O1Z O Uiso 0.3307(5) -0.2441(4) 0.3044(3) 1.000 0.0390
O2Z O Uiso 0.3972(3) -0.3300(3) 0.5120(3) 1.000 0.0390
O3Z O Uiso 0.3313(5) -0.1252(5) 0.7122(3) 1.000 0.0390
O4Z O Uiso 0.0855(5) 0.3237(4) 0.3913(3) 1.000 0.0390
O5Z O Uiso 0.0801(5) 0.3929(3) 0.5852(3) 1.000 0.0390
C1Z C Uiso 0.1887(3) 0.1276(3) 0.4995(2) 1.000 0.0390
C2Z C Uiso 0.2246(4) 0.0179(3) 0.3969(2) 1.000 0.0390
C3Z C Uiso 0.2949(3) -0.1359(3) 0.4026(2) 1.000 0.0390
C4Z C Uiso 0.3286(2) -0.1785(3) 0.5107(3) 1.000 0.0390
C5Z C Uiso 0.2921(3) -0.0679(4) 0.6128(2) 1.000 0.0390
C6Z C Uiso 0.2222(3) 0.0855(3) 0.6079(2) 1.000 0.0390
C7Z C Uiso 0.1140(4) 0.2928(3) 0.4989(3) 1.000 0.0390
O6Z O Uiso 0.1827(5) 0.6587(5) 1.0804(3) 1.000 0.0390
O7Z O Uiso 0.1442(4) 0.4885(4) 0.8636(3) 1.000 0.0390
O8Z O Uiso 0.4042(5) 0.4953(5) 0.7017(2) 1.000 0.0390
O9Z O Uiso 0.8096(4) 0.9491(4) 1.0796(3) 1.000 0.0390
O10Z O Uiso 0.9022(4) 0.8637(5) 0.8969(3) 1.000 0.0390
C8Z C Uiso 0.4816(4) 0.7651(3) 1.0344(2) 1.000 0.0390
C9Z C Uiso 0.6147(4) 0.7670(3) 0.9493(2) 1.000 0.0390
C10Z C Uiso 0.5901(4) 0.6768(3) 0.8372(2) 1.000 0.0390
C11Z C Uiso 0.4308(4) 0.5836(4) 0.80970(19) 1.000 0.0390
C12Z C Uiso 0.2975(4) 0.5813(3) 0.8944(2) 1.000 0.0390
C13Z C Uiso 0.3234(4) 0.6719(3) 1.0063(2) 1.000 0.0390
C14Z C Uiso 0.7811(4) 0.8684(3) 0.9836(3) 1.000 0.0390
H1Z H Uiso 0.3749(5) -0.3356(4) 0.3253(3) 1.000 0.0468
H2Z H Uiso 0.4119(4) -0.3404(4) 0.5866(3) 1.000 0.0468
H3Z H Uiso 0.3046(6) -0.0479(5) 0.7743(2) 1.000 0.0468
H4Z H Uiso 0.0406(6) 0.4261(4) 0.4016(4) 1.000 0.0468
H5Z H Uiso 0.2018(5) 0.0465(4) 0.3232(2) 1.000 0.0468
H6Z H Uiso 0.1961(5) 0.1631(4) 0.6760(2) 1.000 0.0468
H7Z H Uiso 0.2084(5) 0.7199(6) 1.1505(3) 1.000 0.0468
H8Z H Uiso 0.0714(4) 0.4986(5) 0.9261(3) 1.000 0.0468
H9Z H Uiso 0.2947(5) 0.4437(5) 0.7006(2) 1.000 0.0468
H10Z H Uiso 0.9966(5) 0.9289(5) 0.9274(4) 1.000 0.0468
H11Z H Uiso 0.6805(4) 0.6781(5) 0.7794(2) 1.000 0.0468
H12Z H Uiso 0.5027(4) 0.8279(4) 1.1098(2) 1.000 0.0468

loop_
_geom_angle_atom_site_label_1
_geom_angle_atom_site_label_2
_geom_angle_atom_site_label_3
_geom_angle
_geom_angle_publ_flag
C3Z O1Z H1Z 107.7(4) no
C4Z O2Z H2Z 107.9(4) no
C5Z O3Z H3Z 109.6(4) no
C7Z O4Z H4Z 105.5(4) no
C13Z O6Z H7Z 109.6(4) no
C12Z O7Z H8Z 107.9(4) no
C11Z O8Z H9Z 107.6(3) no
C14Z O10Z H10Z 105.5(4) no
C2Z C1Z C7Z 121.9(2) no
C2Z C1Z C6Z 121.1(2) no
C6Z C1Z C7Z 117.0(2) no
C1Z C2Z C3Z 119.4(2) no
O1Z C3Z C4Z 119.9(3) yes
C2Z C3Z C4Z 119.6(2) no
O1Z C3Z C2Z 120.5(2) yes
O2Z C4Z C5Z 122.0(3) yes
C3Z C4Z C5Z 120.5(2) no
O2Z C4Z C3Z 117.6(3) yes
C4Z C5Z C6Z 120.3(2) no
O3Z C5Z C4Z 114.4(3) yes
O3Z C5Z C6Z 125.3(3) yes
C1Z C6Z C5Z 119.1(2) no
O5Z C7Z C1Z 124.7(3) yes
O4Z C7Z C1Z 113.3(3) yes
O4Z C7Z O5Z 122.0(3) yes
C1Z C2Z H5Z 121.1(3) no
C3Z C2Z H5Z 119.4(3) no
C5Z C6Z H6Z 122.0(3) no
C1Z C6Z H6Z 118.9(3) no
C9Z C8Z C13Z 119.1(2) no
C8Z C9Z C10Z 121.1(3) no
C8Z C9Z C14Z 117.0(2) no
C10Z C9Z C14Z 121.9(3) no
C9Z C10Z C11Z 119.5(2) no
O8Z C11Z C12Z 119.9(3) yes
C10Z C11Z C12Z 119.7(2) no
O8Z C11Z C10Z 120.5(3) yes
O7Z C12Z C11Z 117.6(2) yes
O7Z C12Z C13Z 122.0(3) yes
C11Z C12Z C13Z 120.4(3) no
O6Z C13Z C8Z 125.3(3) yes
O6Z C13Z C12Z 114.4(3) yes
C8Z C13Z C12Z 120.3(2) no
O9Z C14Z C9Z 124.7(3) yes
O10Z C14Z C9Z 113.3(3) yes
O9Z C14Z O10Z 122.0(3) yes
C9Z C8Z H12Z 118.9(3) no
C13Z C8Z H12Z 122.0(3) no
C9Z C10Z H11Z 121.1(3) no
C11Z C10Z H11Z 119.5(3) no

loop_
_geom_bond_atom_site_label_1
_geom_bond_atom_site_label_2
_geom_bond_distance
_geom_bond_publ_flag
O1Z C3Z 1.352(4) yes
O2Z C4Z 1.358(3) yes
O3Z C5Z 1.365(4) yes
O4Z C7Z 1.347(5) yes
O5Z C7Z 1.213(5) yes
O1Z H1Z 0.900(5) no
O2Z H2Z 0.900(5) no
O3Z H3Z 0.901(5) no
O4Z H4Z 0.900(5) no
O6Z C13Z 1.365(4) yes
O7Z C12Z 1.357(4) yes
O8Z C11Z 1.352(4) yes
O9Z C14Z 1.214(5) yes
O10Z C14Z 1.346(5) yes
O6Z H7Z 0.900(5) no
O7Z H8Z 0.900(5) no
O8Z H9Z 0.900(5) no
O10Z H10Z 0.900(5) no
C1Z C7Z 1.479(4) no
C1Z C6Z 1.398(3) no
C1Z C2Z 1.396(3) no
C2Z C3Z 1.391(4) no
C3Z C4Z 1.397(4) no
C4Z C5Z 1.396(4) no
C5Z C6Z 1.384(4) no
C2Z H5Z 0.950(3) no
C6Z H6Z 0.950(4) no
C8Z C9Z 1.399(4) no
C8Z C13Z 1.384(4) no
C9Z C10Z 1.396(3) no
C9Z C14Z 1.478(4) no
C10Z C11Z 1.390(4) no
C11Z C12Z 1.397(4) no
C12Z C13Z 1.397(3) no
C8Z H12Z 0.950(3) no
C10Z H11Z 0.950(4) no

loop_
_geom_contact_atom_site_label_1
_geom_contact_atom_site_label_2
_geom_contact_distance
_geom_contact_site_symmetry_2
_geom_contact_publ_flag
O1Z O2Z 2.699(5) . no
O1Z O6Z 2.808(5) 1_544 no
O1Z C8Z 3.368(4) 1_544 no
O1Z C11Z 3.393(5) 2_656 no
O1Z O8Z 2.855(5) 2_656 no
O2Z O2Z 3.175(4) 2_646 no
O2Z O8Z 2.861(4) 1_545 no
O2Z O1Z 2.699(5) . no
O2Z O3Z 2.681(5) . no
O2Z O8Z 3.016(4) 2_656 no
O3Z O2Z 2.681(5) . no
O3Z O8Z 3.167(6) 1_545 no
O3Z O9Z 2.812(5) 2_667 no
O3Z C11Z 2.943(5) 1_545 no
O3Z C10Z 3.059(5) 1_545 no
O4Z O5Z 2.623(4) 2_566 no
O5Z O4Z 2.623(4) 2_566 no
O5Z C7Z 3.281(4) 2_566 no
O5Z O5Z 3.134(4) 2_566 no
O5Z O8Z 2.773(5) . no
O6Z O7Z 2.799(5) 2_567 no
O6Z O7Z 2.681(5) . no
O6Z O1Z 2.808(5) 1_566 no
O7Z O8Z 2.699(4) . no
O7Z O6Z 2.681(5) . no
O7Z O6Z 2.799(5) 2_567 no
O8Z O1Z 2.855(5) 2_656 no
O8Z O2Z 3.016(4) 2_656 no
O8Z O5Z 2.773(5) . no
O8Z O7Z 2.699(4) . no
O8Z C7Z 3.368(4) . no
O8Z O3Z 3.167(6) 1_565 no
O8Z O2Z 2.861(4) 1_565 no
O9Z O10Z 2.577(5) 2_777 no
O9Z O3Z 2.812(5) 2_667 no
O10Z O9Z 2.577(5) 2_777 no
O10Z C14Z 3.301(5) 2_777 no
O1Z H12Z 2.761(4) 1_544 no
O1Z H7Z 1.981(5) 1_544 no
O2Z H1Z 2.185(5) . no
O3Z H2Z 2.182(5) . no
O4Z H11Z 2.636(4) 2_666 no
O4Z H5Z 2.450(5) . no
O5Z H4Z 1.732(5) 2_566 no
O5Z H6Z 2.496(4) . no
O5Z H9Z 2.055(5) . no
O6Z H8Z 2.182(5) . no
O6Z H8Z 2.243(5) 2_567 no
O7Z H9Z 2.184(4) . no
O7Z H8Z 2.918(5) 2_567 no
O8Z H2Z 2.079(5) 1_565 no
O8Z H1Z 2.092(5) 2_656 no
O9Z H3Z 1.955(4) 2_667 no
O9Z H10Z 1.736(5) 2_777 no
O9Z H12Z 2.496(4) . no
O10Z H11Z 2.450(5) . no
O10Z H10Z 2.526(6) 2_777 no
O10Z H5Z 2.911(4) 2_666 no
C1Z C2Z 3.535(4) 2_556 no
C1Z C1Z 3.446(3) 2_556 no
C1Z C4Z 3.555(3) 2_656 no
C1Z C6Z 3.564(3) 2_556 no
C2Z C1Z 3.535(4) 2_556 no
C2Z C5Z 3.559(4) 2_656 no
C2Z C6Z 3.363(4) 2_556 no
C2Z C4Z 3.595(3) 2_656 no
C3Z C6Z 3.557(3) 2_656 no
C3Z C5Z 3.455(3) 2_656 no
C3Z C7Z 3.522(4) 2_556 no
C4Z C2Z 3.595(3) 2_656 no
C4Z C7Z 3.354(3) 2_556 no
C4Z C1Z 3.555(3) 2_656 no
C5Z C2Z 3.559(4) 2_656 no
C5Z C3Z 3.455(3) 2_656 no
C5Z C7Z 3.590(4) 2_556 no
C6Z C3Z 3.557(3) 2_656 no
C6Z C1Z 3.564(3) 2_556 no
C6Z C2Z 3.363(4) 2_556 no
C7Z O5Z 3.281(4) 2_566 no
C7Z O8Z 3.368(4) . no
C7Z C4Z 3.354(3) 2_556 no
C7Z C3Z 3.522(4) 2_556 no
C7Z C5Z 3.590(4) 2_556 no
C8Z C12Z 3.535(4) 2_667 no
C8Z O1Z 3.368(4) 1_566 no
C10Z O3Z 3.059(5) 1_565 no
C11Z O1Z 3.393(5) 2_656 no
C11Z O3Z 2.943(5) 1_565 no
C12Z C8Z 3.535(4) 2_667 no
C14Z O10Z 3.301(5) 2_777 no
C3Z H7Z 3.037(4) 1_544 no
C6Z H9Z 2.996(5) . no
C7Z H9Z 2.781(4) . no
C7Z H4Z 2.672(5) 2_566 no
C11Z H2Z 2.800(4) 1_565 no
C11Z H1Z 2.767(5) 2_656 no
C14Z H10Z 2.407(5) 2_777 no
C14Z H3Z 3.025(4) 2_667 no
H1Z H7Z 2.496(5) 1_544 no
H1Z O8Z 2.092(5) 2_656 no
H1Z H9Z 2.592(5) 2_656 no
H1Z C11Z 2.767(5) 2_656 no
H1Z O2Z 2.185(5) . no
H2Z O3Z 2.182(5) . no
H2Z C11Z 2.800(4) 1_545 no
H2Z H9Z 2.553(5) 1_545 no
H2Z O8Z 2.079(5) 1_545 no
H3Z H6Z 2.400(5) . no
H3Z C14Z 3.025(4) 2_667 no
H3Z H12Z 2.476(5) 2_667 no
H3Z O9Z 1.955(4) 2_667 no
H4Z H4Z 2.484(6) 2_566 no
H4Z C7Z 2.672(5) 2_566 no
H4Z O5Z 1.732(5) 2_566 no
H5Z O10Z 2.911(4) 2_666 no
H5Z O4Z 2.450(5) . no
H6Z H9Z 2.380(5) . no
H6Z O5Z 2.496(4) . no
H6Z H3Z 2.400(5) . no
H7Z O1Z 1.981(5) 1_566 no
H7Z C3Z 3.037(4) 1_566 no
H7Z H1Z 2.496(5) 1_566 no
H7Z H12Z 2.400(5) . no
H8Z O6Z 2.182(5) . no
H8Z O6Z 2.243(5) 2_567 no
H8Z O7Z 2.918(5) 2_567 no
H8Z H8Z 2.023(5) 2_567 no
H9Z O5Z 2.055(5) . no
H9Z O7Z 2.184(4) . no
H9Z C6Z 2.996(5) . no
H9Z C7Z 2.781(4) . no
H9Z H2Z 2.553(5) 1_565 no
H9Z H6Z 2.380(5) . no
H9Z H1Z 2.592(5) 2_656 no
H10Z O9Z 1.736(5) 2_777 no
H10Z O10Z 2.526(6) 2_777 no
H10Z C14Z 2.407(5) 2_777 no
H10Z H10Z 1.883(6) 2_777 no
H11Z O10Z 2.450(5) . no
H11Z O4Z 2.636(4) 2_666 no
H12Z O1Z 2.761(4) 1_566 no
H12Z O9Z 2.496(4) . no
H12Z H7Z 2.400(5) . no
H12Z H3Z 2.476(5) 2_667 no

loop_
_geom_hbond_atom_site_label_D
_geom_hbond_atom_site_label_H
_geom_hbond_atom_site_label_A
_geom_hbond_distance_DH
_geom_hbond_distance_HA
_geom_hbond_distance_DA
_geom_hbond_angle_DHA
_geom_hbond_site_symmetry_A
_geom_hbond_publ_flag
O1Z H1Z O2Z 0.900(5) 2.185(5) 2.699(5) 115.6(4) . yes
O1Z H1Z O8Z 0.900(5) 2.092(5) 2.855(5) 142.0(4) 2_656 yes
O2Z H2Z O3Z 0.900(5) 2.182(5) 2.681(5) 114.3(3) . yes
O2Z H2Z O8Z 0.900(5) 2.079(5) 2.861(4) 144.7(3) 1_545 yes
O3Z H3Z O9Z 0.901(5) 1.955(4) 2.812(5) 158.5(5) 2_667 yes
O4Z H4Z O5Z 0.900(5) 1.732(5) 2.623(4) 170.5(5) 2_566 yes
O6Z H7Z O1Z 0.900(5) 1.981(5) 2.808(5) 152.2(5) 1_566 yes
O7Z H8Z O6Z 0.900(5) 2.182(5) 2.681(5) 114.3(3) . yes
O7Z H8Z O6Z 0.900(5) 2.243(5) 2.799(5) 119.6(4) 2_567 yes
O8Z H9Z O5Z 0.900(5) 2.055(5) 2.773(5) 135.9(3) . yes
O8Z H9Z O7Z 0.900(5) 2.184(4) 2.699(4) 115.7(3) . yes
O10Z H10Z O9Z 0.900(5) 1.736(5) 2.577(5) 154.3(5) 2_777 yes
O10Z H10Z O10Z 0.900(5) 2.526(6) 3.291(5) 143.3(4) 2_777 yes

loop_
_geom_torsion_atom_site_label_1
_geom_torsion_atom_site_label_2
_geom_torsion_atom_site_label_3
_geom_torsion_atom_site_label_4
_geom_torsion
_geom_torsion_publ_flag
C6Z C1Z C2Z C3Z 0.0(4) no
C7Z C1Z C2Z C3Z 180.0(2) no
C2Z C1Z C6Z C5Z 0.0(4) no
C7Z C1Z C6Z C5Z 180.0(2) no
C2Z C1Z C7Z O4Z 0.1(4) no
C2Z C1Z C7Z O5Z 179.9(3) no
C6Z C1Z C7Z O4Z -180.0(3) no
C6Z C1Z C7Z O5Z -0.1(4) no
C1Z C2Z C3Z O1Z 180.0(3) no
C1Z C2Z C3Z C4Z 0.0(4) no
O1Z C3Z C4Z O2Z 0.0(3) no
O1Z C3Z C4Z C5Z -180.0(2) no
C2Z C3Z C4Z O2Z 180.0(2) no
C2Z C3Z C4Z C5Z 0.0(3) no
O2Z C4Z C5Z O3Z 0.1(3) no
O2Z C4Z C5Z C6Z 180.0(2) no
C3Z C4Z C5Z O3Z 180.0(2) no
C3Z C4Z C5Z C6Z -0.1(3) no
O3Z C5Z C6Z C1Z 180.0(3) no
C4Z C5Z C6Z C1Z 0.1(3) no
C13Z C8Z C9Z C10Z 0.0(4) no
C13Z C8Z C9Z C14Z 180.0(2) no
C9Z C8Z C13Z O6Z 180.0(3) no
C9Z C8Z C13Z C12Z -0.1(4) no
C8Z C9Z C10Z C11Z 0.0(4) no
C14Z C9Z C10Z C11Z -180.0(3) no
C8Z C9Z C14Z O9Z 0.0(4) no
C8Z C9Z C14Z O10Z -180.0(3) no
C10Z C9Z C14Z O9Z 180.0(3) no
C10Z C9Z C14Z O10Z 0.0(4) no
C9Z C10Z C11Z O8Z -180.0(3) no
C9Z C10Z C11Z C12Z 0.0(4) no
O8Z C11Z C12Z O7Z 0.0(5) no
O8Z C11Z C12Z C13Z 180.0(3) no
C10Z C11Z C12Z O7Z -180.0(3) no
C10Z C11Z C12Z C13Z 0.0(4) no
O7Z C12Z C13Z O6Z 0.0(4) no
O7Z C12Z C13Z C8Z -180.0(3) no
C11Z C12Z C13Z O6Z -180.0(3) no
C11Z C12Z C13Z C8Z 0.0(4) no
